data_4322243
loop_
_publ_author_name
'David J. Brauer'
'Hans B\"urger'
'Yonas Chebude'
'Gottfried Pawelke'

_publ_section_title
;
 Halogenation of (CF3)3B.NH3: N,N-Dihaloamino- and
 Halo-tris(trifluoromethyl)borates [(CF3)3B-NX2]- and [(CF3)3B-X]-, X = F,
 Cl, Br
;
_journal_name_full 'Inorganic Chemistry'
_journal_page_first 3972
_journal_page_last 3977
_journal_paper_doi 10.1021/ic990352a
_journal_volume 38
_journal_year 1999
_chemical_compound_source
;
 Reaction of cesium hydroxide with amminetris(trifluoromethyl)borane
;
_chemical_formula_moiety 'Cs 1+, C6 H5 B2 F18 N2 1-'
_chemical_formula_structural 'Cs (B(C F3)3 N H2)2 H'
_chemical_formula_sum 'C6 H5 B2 Cs F18 N2'
_chemical_formula_weight 601.65
_chemical_name_systematic
;
 Cesium hydrogen bis(aminotris(trifluoromethyl)borate)
;
_space_group_IT_number 15
_symmetry_cell_setting monoclinic
_symmetry_space_group_name_Hall '-C 2yc'
_symmetry_space_group_name_H-M 'C 1 2/c 1'
_atom_sites_solution_hydrogens difmap
_atom_sites_solution_primary heavy
_atom_sites_solution_secondary difmap
_audit_creation_method SHELXL
_cell_angle_alpha 90.00
_cell_angle_beta 102.795(15)
_cell_angle_gamma 90.00
_cell_formula_units_Z 4
_cell_length_a 22.802(5)
_cell_length_b 7.0965(13)
_cell_length_c 11.000(2)
_cell_measurement_reflns_used 32
_cell_measurement_temperature 293(2)
_cell_measurement_theta_max 14.7
_cell_measurement_theta_min 13.2
_cell_volume 1735.8(6)
_computing_cell_refinement 'Siemens P3/PC Version 4.27'
_computing_data_collection 'Siemens P3/PC Version 4.27'
_computing_data_reduction 'Siemens XDISK, Siemens SHELXTL,Version 5.03'
_computing_molecular_graphics 'Siemens SHELXTL, XP, Version 5.03'
_computing_publication_material 'Siemens SHELXTL, XL, Version 5.03'
_computing_structure_refinement 'SHELXL-93 (Sheldrick, 1993)'
_computing_structure_solution 'SHELXS-86 (Sheldrick, 1990)'
_diffrn_ambient_temperature 293(2)
_diffrn_measurement_device 'Siemens P3 four-circle diffractometer'
_diffrn_measurement_method 'profile data from \q/2\q scans'
_diffrn_radiation_monochromator graphite
_diffrn_radiation_source 'normal focus sealed tube'
_diffrn_radiation_type MoK\a
_diffrn_radiation_wavelength 0.71073
_diffrn_reflns_av_R_equivalents 0.0270
_diffrn_reflns_av_sigmaI/netI 0.0312
_diffrn_reflns_limit_h_max 29
_diffrn_reflns_limit_h_min -29
_diffrn_reflns_limit_k_max 9
_diffrn_reflns_limit_k_min 0
_diffrn_reflns_limit_l_max 14
_diffrn_reflns_limit_l_min -14
_diffrn_reflns_number 4108
_diffrn_reflns_theta_max 27.56
_diffrn_reflns_theta_min 3.01
_diffrn_standards_decay_% -2
_diffrn_standards_interval_count 100
_diffrn_standards_number 3
_exptl_absorpt_coefficient_mu 2.312
_exptl_absorpt_correction_T_max 0.39569
_exptl_absorpt_correction_T_min 0.76640
_exptl_absorpt_correction_type analytical
_exptl_crystal_colour colourless
_exptl_crystal_density_diffrn 2.302
_exptl_crystal_density_method none
_exptl_crystal_description block
_exptl_crystal_F_000 1128
_exptl_crystal_size_max 0.62
_exptl_crystal_size_mid 0.44
_exptl_crystal_size_min 0.12
_refine_diff_density_max 0.794
_refine_diff_density_min -0.359
_refine_diff_density_rms 0.084
_refine_ls_extinction_coef 0.0018(4)
_refine_ls_extinction_expression Fc^*^=3DkFc[1+0.001xFc^2^\l^3^/sin(2\q)]^-1/4^
_refine_ls_extinction_method SHELXL
_refine_ls_goodness_of_fit_all 1.031
_refine_ls_goodness_of_fit_obs 1.072
_refine_ls_hydrogen_treatment constr
_refine_ls_matrix_type full
_refine_ls_number_parameters 137
_refine_ls_number_reflns 2012
_refine_ls_number_restraints 0
_refine_ls_restrained_S_all 1.031
_refine_ls_restrained_S_obs 1.072
_refine_ls_R_factor_all 0.0374
_refine_ls_R_factor_obs 0.0328
_refine_ls_shift/esd_max -0.001
_refine_ls_shift/esd_mean 0.000
_refine_ls_structure_factor_coef Fsqd
_refine_ls_weighting_details 'w=3D1/[\s^2^(Fo^2^)+(0.0600P)^2^+1.0000P] where P=3D(Fo^2^+2Fc^2^)/3'
_refine_ls_weighting_scheme calc
_refine_ls_wR_factor_all 0.0945
_refine_ls_wR_factor_obs 0.0916
_reflns_number_observed 1766
_reflns_number_total 2012
_reflns_observed_criterion >2sigma(I)
_cod_data_source_file ic990352a_2.cif
_cod_data_source_block yon12
_cod_depositor_comments
;
The following automatic conversions were performed:

'_refine_ls_weighting_scheme' value 'calc
w=3D1/[\s^2^(Fo^2^)+(0.0600P)^2^+1.0000P] where P=3D(Fo^2^+2Fc^2^)/3'
was changed to 'calc'. New tag '_refine_ls_weighting_details' was
created. The value of the new tag was set to
'w=3D1/[\s^2^(Fo^2^)+(0.0600P)^2^+1.0000P] where
P=3D(Fo^2^+2Fc^2^)/3'.

Automatic conversion script
Id: cif_fix_values 3143 2015-03-26 13:38:13Z robertas 
;
_cod_original_cell_volume 1735.7(6)
_cod_database_code 4322243

loop_
_symmetry_equiv_pos_as_xyz
'x, y, z'
'x, -y, z+1/2'
'x+1/2, y+1/2, z'
'x+1/2, -y+1/2, z+1/2'
'-x, -y, -z'
'-x, y, -z-1/2'
'-x+1/2, -y+1/2, -z'
'-x+1/2, y+1/2, -z-1/2'

loop_
_atom_site_aniso_label
_atom_site_aniso_U_11
_atom_site_aniso_U_22
_atom_site_aniso_U_33
_atom_site_aniso_U_23
_atom_site_aniso_U_13
_atom_site_aniso_U_12
B 0.0311(13) 0.053(2) 0.0419(14) 0.0065(13) 0.0064(11) -0.0015(12)
N 0.0336(12) 0.101(3) 0.060(2) 0.023(2) 0.0131(11) 0.0020(14)
C1 0.0372(14) 0.070(2) 0.060(2) 0.015(2) 0.0131(13) 0.0037(13)
C2 0.048(2) 0.057(2) 0.068(2) 0.005(2) 0.0006(14) -0.0015(14)
C3 0.064(2) 0.081(3) 0.067(2) -0.015(2) 0.015(2) -0.018(2)
F1 0.082(2) 0.075(2) 0.137(2) 0.029(2) 0.018(2) 0.0290(14)
F2 0.0543(13) 0.133(2) 0.0623(13) 0.007(2) -0.0109(10) 0.0051(15)
F3 0.0368(11) 0.155(2) 0.109(2) 0.047(2) 0.0237(12) 0.0029(14)
F4 0.137(3) 0.069(2) 0.124(3) -0.036(2) -0.025(2) 0.010(2)
F5 0.068(2) 0.074(2) 0.171(3) 0.039(2) -0.026(2) 0.0076(13)
F6 0.138(3) 0.080(2) 0.185(4) 0.046(2) 0.090(3) -0.007(2)
F7 0.089(2) 0.179(4) 0.063(2) -0.029(2) -0.0168(15) -0.013(2)
F8 0.198(4) 0.079(2) 0.146(3) -0.036(2) 0.027(3) -0.061(2)
F9 0.107(2) 0.169(3) 0.101(2) -0.065(2) 0.059(2) -0.036(2)
Cs 0.0490(2) 0.0726(2) 0.0590(2) 0.000 0.01267(12) 0.000

loop_
_atom_site_label
_atom_site_type_symbol
_atom_site_fract_x
_atom_site_fract_y
_atom_site_fract_z
_atom_site_U_iso_or_equiv
_atom_site_thermal_displace_type
_atom_site_occupancy
_atom_site_calc_flag
_atom_site_refinement_flags
_atom_site_disorder_group
B B 0.14413(13) 0.7478(5) 1.0100(3) 0.0423(6) Uani 1 d . .
N N 0.19259(12) 0.7915(6) 0.9368(3) 0.0645(9) Uani 1 d . .
H1 H 0.1874(11) 0.7164(40) 0.8694(21) 0.135(26) Uiso 1 calc R .
H2 H 0.22922(14) 0.7710(57) 0.9858(13) 0.053(19) Uiso 0.50 calc PR .
H3 H 0.1896(12) 0.9128(16) 0.9124(33) 0.105(19) Uiso 1 calc R .
C1 C 0.07823(14) 0.8087(5) 0.9320(3) 0.0554(8) Uani 1 d . .
C2 C 0.1440(2) 0.5235(5) 1.0369(3) 0.0596(8) Uani 1 d . .
C3 C 0.1604(2) 0.8610(6) 1.1407(4) 0.0704(10) Uani 1 d . .
F1 F 0.07020(13) 0.9959(4) 0.9199(3) 0.0990(9) Uani 1 d . .
F2 F 0.06615(11) 0.7446(5) 0.8130(2) 0.0870(7) Uani 1 d . .
F3 F 0.03165(10) 0.7451(6) 0.9766(3) 0.0988(9) Uani 1 d . .
F4 F 0.1248(2) 0.4194(4) 0.9366(3) 0.1183(13) Uani 1 d . .
F5 F 0.19718(13) 0.4524(4) 1.0873(4) 0.1126(12) Uani 1 d . .
F6 F 0.1080(2) 0.4738(4) 1.1124(4) 0.1258(13) Uani 1 d . .
F7 F 0.2093(2) 0.7952(6) 1.2208(3) 0.1156(13) Uani 1 d . .
F8 F 0.1729(2) 1.0411(5) 1.1271(4) 0.142(2) Uani 1 d . .
F9 F 0.1175(2) 0.8608(6) 1.2053(3) 0.1200(13) Uani 1 d . .
Cs Cs 0.0000 0.32723(5) 0.7500 0.0601(2) Uani 1 d S .

loop_
_atom_type_symbol
_atom_type_description
_atom_type_scat_dispersion_real
_atom_type_scat_dispersion_imag
_atom_type_scat_source
C C 0.0033 0.0016 'International Tables Vol C Tables 4.2.6.8 and 6.1.1.4'
H H 0.0000 0.0000 'International Tables Vol C Tables 4.2.6.8 and 6.1.1.4'
B B 0.0013 0.0007 'International Tables Vol C Tables 4.2.6.8 and 6.1.1.4'
N N 0.0061 0.0033 'International Tables Vol C Tables 4.2.6.8 and 6.1.1.4'
F F 0.0171 0.0103 'International Tables Vol C Tables 4.2.6.8 and 6.1.1.4'
Cs Cs -0.3680 2.1192 'International Tables Vol C Tables 4.2.6.8 and 6.1.1.4'

loop_
_geom_angle_atom_site_label_1
_geom_angle_atom_site_label_2
_geom_angle_atom_site_label_3
_geom_angle
_geom_angle_site_symmetry_1
_geom_angle_site_symmetry_3
_geom_angle_publ_flag
N B C1 111.1(2) . . ?
N B C3 108.4(3) . . ?
C1 B C3 110.1(3) . . ?
N B C2 109.0(3) . . ?
C1 B C2 108.8(3) . . ?
C3 B C2 109.6(3) . . ?
B N H1 109.5(2) . . ?
B N H2 109.5(2) . . ?
H1 N H2 109.5 . . ?
B N H3 109.5(2) . . ?
H1 N H3 109.5 . . ?
H2 N H3 109.5 . . ?
F3 C1 F1 105.5(3) . . ?
F3 C1 F2 103.4(3) . . ?
F1 C1 F2 104.0(3) . . ?
F3 C1 B 115.7(3) . . ?
F1 C1 B 114.0(3) . . ?
F2 C1 B 112.9(3) . . ?
F5 C2 F4 104.0(3) . . ?
F5 C2 F6 105.8(4) . . ?
F4 C2 F6 103.6(4) . . ?
F5 C2 B 114.5(3) . . ?
F4 C2 B 114.3(3) . . ?
F6 C2 B 113.5(3) . . ?
F8 C3 F9 105.3(4) . . ?
F8 C3 F7 104.0(4) . . ?
F9 C3 F7 104.5(4) . . ?
F8 C3 B 113.1(4) . . ?
F9 C3 B 115.0(3) . . ?
F7 C3 B 113.9(4) . . ?
C1 F1 Cs 145.4(3) . 1_565 ?
C1 F2 Cs 119.1(2) . . ?
C1 F3 Cs 137.7(2) . 5_567 ?
C2 F4 Cs 137.6(3) . . ?
C2 F6 Cs 139.2(2) . 5_567 ?
C3 F9 Cs 147.3(3) . 5_567 ?
F9 Cs F9 129.5(2) 2_564 5_567 ?
F9 Cs F4 60.99(11) 2_564 . ?
F9 Cs F4 131.31(11) 5_567 . ?
F9 Cs F4 131.31(11) 2_564 6_557 ?
F9 Cs F4 60.99(11) 5_567 6_557 ?
F4 Cs F4 156.30(11) . 6_557 ?
F9 Cs F1 85.98(11) 2_564 6_547 ?
F9 Cs F1 56.22(8) 5_567 6_547 ?
F4 Cs F1 141.84(8) . 6_547 ?
F4 Cs F1 61.00(8) 6_557 6_547 ?
F9 Cs F1 56.22(8) 2_564 1_545 ?
F9 Cs F1 85.98(11) 5_567 1_545 ?
F4 Cs F1 61.00(8) . 1_545 ?
F4 Cs F1 141.84(8) 6_557 1_545 ?
F1 Cs F1 85.53(12) 6_547 1_545 ?
F9 Cs F3 54.54(9) 2_564 2_564 ?
F9 Cs F3 116.55(8) 5_567 2_564 ?
F4 Cs F3 106.02(9) . 2_564 ?
F4 Cs F3 77.77(10) 6_557 2_564 ?
F1 Cs F3 62.21(9) 6_547 2_564 ?
F1 Cs F3 103.70(10) 1_545 2_564 ?
F9 Cs F3 116.55(8) 2_564 5_567 ?
F9 Cs F3 54.54(9) 5_567 5_567 ?
F4 Cs F3 77.77(10) . 5_567 ?
F4 Cs F3 106.02(9) 6_557 5_567 ?
F1 Cs F3 103.70(10) 6_547 5_567 ?
F1 Cs F3 62.21(9) 1_545 5_567 ?
F3 Cs F3 162.0(2) 2_564 5_567 ?
F9 Cs F2 92.74(10) 2_564 . ?
F9 Cs F2 135.36(8) 5_567 . ?
F4 Cs F2 51.97(7) . . ?
F4 Cs F2 104.51(7) 6_557 . ?
F1 Cs F2 156.96(8) 6_547 . ?
F1 Cs F2 112.77(7) 1_545 . ?
F3 Cs F2 98.54(8) 2_564 . ?
F3 Cs F2 97.45(9) 5_567 . ?
F9 Cs F2 135.36(8) 2_564 6_557 ?
F9 Cs F2 92.74(10) 5_567 6_557 ?
F4 Cs F2 104.51(7) . 6_557 ?
F4 Cs F2 51.97(7) 6_557 6_557 ?
F1 Cs F2 112.77(7) 6_547 6_557 ?
F1 Cs F2 156.96(8) 1_545 6_557 ?
F3 Cs F2 97.45(9) 2_564 6_557 ?
F3 Cs F2 98.54(8) 5_567 6_557 ?
F2 Cs F2 54.15(9) . 6_557 ?
F9 Cs F6 52.31(9) 2_564 2_564 ?
F9 Cs F6 163.57(11) 5_567 2_564 ?
F4 Cs F6 65.03(11) . 2_564 ?
F4 Cs F6 104.75(10) 6_557 2_564 ?
F1 Cs F6 110.87(8) 6_547 2_564 ?
F1 Cs F6 104.03(9) 1_545 2_564 ?
F3 Cs F6 48.86(8) 2_564 2_564 ?
F3 Cs F6 141.74(9) 5_567 2_564 ?
F2 Cs F6 52.74(7) . 2_564 ?
F2 Cs F6 83.07(8) 6_557 2_564 ?
F9 Cs F6 163.57(11) 2_564 5_567 ?
F9 Cs F6 52.31(9) 5_567 5_567 ?
F4 Cs F6 104.75(10) . 5_567 ?
F4 Cs F6 65.03(11) 6_557 5_567 ?
F1 Cs F6 104.03(9) 6_547 5_567 ?
F1 Cs F6 110.87(8) 1_545 5_567 ?
F3 Cs F6 141.74(9) 2_564 5_567 ?
F3 Cs F6 48.86(8) 5_567 5_567 ?
F2 Cs F6 83.07(8) . 5_567 ?
F2 Cs F6 52.74(7) 6_557 5_567 ?
F6 Cs F6 131.88(9) 2_564 5_567 ?

loop_
_geom_bond_atom_site_label_1
_geom_bond_atom_site_label_2
_geom_bond_distance
_geom_bond_site_symmetry_2
_geom_bond_publ_flag
B N 1.536(4) . ?
B C1 1.616(4) . ?
B C3 1.617(5) . ?
B C2 1.619(5) . ?
N H1 0.90 . ?
N H2 0.90 . ?
N H3 0.90 . ?
C1 F3 1.343(4) . ?
C1 F1 1.344(4) . ?
C1 F2 1.354(5) . ?
C2 F5 1.316(4) . ?
C2 F4 1.320(5) . ?
C2 F6 1.339(5) . ?
C3 F8 1.325(6) . ?
C3 F9 1.330(5) . ?
C3 F7 1.343(6) . ?
F1 Cs 3.203(3) 1_565 ?
F2 Cs 3.327(4) . ?
F3 Cs 3.284(3) 5_567 ?
F4 Cs 3.186(3) . ?
F6 Cs 3.464(4) 5_567 ?
F9 Cs 3.129(4) 5_567 ?
Cs F9 3.129(4) 2_564 ?
Cs F9 3.129(4) 5_567 ?
Cs F4 3.186(3) 6_557 ?
Cs F1 3.203(3) 6_547 ?
Cs F1 3.203(3) 1_545 ?
Cs F3 3.284(3) 2_564 ?
Cs F3 3.284(3) 5_567 ?
Cs F2 3.327(4) 6_557 ?
Cs F6 3.464(4) 2_564 ?
Cs F6 3.464(4) 5_567 ?

loop_
_geom_torsion_atom_site_label_1
_geom_torsion_atom_site_label_2
_geom_torsion_atom_site_label_3
_geom_torsion_atom_site_label_4
_geom_torsion
_geom_torsion_site_symmetry_1
_geom_torsion_site_symmetry_2
_geom_torsion_site_symmetry_3
_geom_torsion_site_symmetry_4
_geom_torsion_publ_flag
N B C1 F3 168.0(4) . . . . ?
C3 B C1 F3 -71.9(4) . . . . ?
C2 B C1 F3 48.1(4) . . . . ?
N B C1 F1 -69.4(4) . . . . ?
C3 B C1 F1 50.6(4) . . . . ?
C2 B C1 F1 170.7(3) . . . . ?
N B C1 F2 49.1(4) . . . . ?
C3 B C1 F2 169.1(3) . . . . ?
C2 B C1 F2 -70.8(4) . . . . ?
N B C2 F5 51.2(4) . . . . ?
C1 B C2 F5 172.4(3) . . . . ?
C3 B C2 F5 -67.2(4) . . . . ?
N B C2 F4 -68.7(4) . . . . ?
C1 B C2 F4 52.6(4) . . . . ?
C3 B C2 F4 172.9(4) . . . . ?
N B C2 F6 172.9(3) . . . . ?
C1 B C2 F6 -65.9(4) . . . . ?
C3 B C2 F6 54.5(4) . . . . ?
N B C3 F8 48.8(5) . . . . ?
C1 B C3 F8 -72.9(5) . . . . ?
C2 B C3 F8 167.6(4) . . . . ?
N B C3 F9 169.8(4) . . . . ?
C1 B C3 F9 48.1(5) . . . . ?
C2 B C3 F9 -71.4(5) . . . . ?
N B C3 F7 -69.6(4) . . . . ?
C1 B C3 F7 168.7(3) . . . . ?
C2 B C3 F7 49.2(4) . . . . ?
F3 C1 F1 Cs -80.2(5) . . . 1_565 ?
F2 C1 F1 Cs 28.3(5) . . . 1_565 ?
B C1 F1 Cs 151.8(3) . . . 1_565 ?
F3 C1 F2 Cs -35.2(3) . . . . ?
F1 C1 F2 Cs -145.2(2) . . . . ?
B C1 F2 Cs 90.6(3) . . . . ?
F1 C1 F3 Cs -89.6(4) . . . 5_567 ?
F2 C1 F3 Cs 161.5(3) . . . 5_567 ?
B C1 F3 Cs 37.5(6) . . . 5_567 ?
F5 C2 F4 Cs 161.6(3) . . . . ?
F6 C2 F4 Cs 51.2(5) . . . . ?
B C2 F4 Cs -72.8(5) . . . . ?
F5 C2 F6 Cs 134.8(4) . . . 5_567 ?
F4 C2 F6 Cs -116.0(4) . . . 5_567 ?
B C2 F6 Cs 8.4(6) . . . 5_567 ?
F8 C3 F9 Cs 143.8(5) . . . 5_567 ?
F7 C3 F9 Cs -107.0(6) . . . 5_567 ?
B C3 F9 Cs 18.6(9) . . . 5_567 ?
C2 F4 Cs F9 179.7(5) . . . 2_564 ?
C2 F4 Cs F9 -61.5(4) . . . 5_567 ?
C2 F4 Cs F4 51.8(4) . . . 6_557 ?
C2 F4 Cs F1 -146.9(4) . . . 6_547 ?
C2 F4 Cs F1 -115.1(5) . . . 1_545 ?
C2 F4 Cs F3 147.9(4) . . . 2_564 ?
C2 F4 Cs F3 -50.2(4) . . . 5_567 ?
C2 F4 Cs F2 59.5(4) . . . . ?
C2 F4 Cs F2 45.6(4) . . . 6_557 ?
C2 F4 Cs F6 120.6(4) . . . 2_564 ?
C2 F4 Cs F6 -9.1(4) . . . 5_567 ?
C1 F2 Cs F9 -108.3(2) . . . 2_564 ?
C1 F2 Cs F9 54.5(3) . . . 5_567 ?
C1 F2 Cs F4 -59.1(2) . . . . ?
C1 F2 Cs F4 117.7(2) . . . 6_557 ?
C1 F2 Cs F1 165.5(2) . . . 6_547 ?
C1 F2 Cs F1 -54.0(2) . . . 1_545 ?
C1 F2 Cs F3 -162.8(2) . . . 2_564 ?
C1 F2 Cs F3 9.0(2) . . . 5_567 ?
C1 F2 Cs F2 104.1(3) . . . 6_557 ?
C1 F2 Cs F6 -144.6(3) . . . 2_564 ?
C1 F2 Cs F6 55.8(2) . . . 5_567 ?
